data_1538311
loop_
_publ_author_name
'Moore, P.B.'
'Araki, T.'

_publ_section_title
;
 Pinakiolite, Mg2 Mn(III) O2 B O3, warwickite, Mg (Mg.5 Ti.5) O (B O3),
 wightmanite, Mg5 (O) (O H)5 (B O3) * (H2 O)n: Crystal chemistry of
 complex 3 Angstroem wallpaper structures
;
_journal_name_full 'American Mineralogist'
_journal_page_first 985
_journal_page_last 1004
_journal_volume 59
_journal_year 1974
_chemical_formula_sum 'Al0.21 B Fe0.12 Mg1.33 O4 Ti0.34'
_chemical_name_systematic 'Mg1.33 Al0.21 Fe0.12 Ti0.34 O (B O3)'
_space_group_IT_number 62
_symmetry_space_group_name_Hall '-P 2c 2n'
_symmetry_space_group_name_H-M 'P n a m'
_cell_angle_alpha 90
_cell_angle_beta 90
_cell_angle_gamma 90
_cell_formula_units_Z 4
_cell_length_a 9.197
_cell_length_b 9.358
_cell_length_c 3.085
_cell_volume 265.512
_citation_journal_id_ASTM AMMIAY
_cod_data_source_file Moore_AMMIAY_1974_384.cif
_cod_data_source_block Al0.21B1Fe0.12Mg1.33O4Ti0.34
_cod_original_cell_volume 265.5121
_cod_original_sg_symbol_Hall '-P 2ac 2n (-x,z,y)'
_cod_original_formula_sum 'Al0.21 B1 Fe0.12 Mg1.33 O4 Ti0.34'
_cod_database_code 1538311

loop_
_symmetry_equiv_pos_as_xyz
x,y,z
-x+1/2,y+1/2,-z
x+1/2,-y+1/2,-z+1/2
-x,-y,z+1/2
-x,-y,-z
x-1/2,-y-1/2,z
-x-1/2,y-1/2,z-1/2
x,y,-z-1/2

loop_
_atom_site_label
_atom_site_type_symbol
_atom_site_fract_x
_atom_site_fract_y
_atom_site_fract_z
_atom_site_occupancy
_atom_site_U_iso_or_equiv
Al2 Al+3 0.1032 0.1899 0.25 0.09 0.0
Mg1 Mg+2 0.1149 0.5695 0.25 0.5 0.0
Fe1 Fe+3 0.1149 0.5695 0.25 0.04 0.0
O3 O-2 0.2353 0.0074 0.25 1 0.0
Al1 Al+3 0.1149 0.5695 0.25 0.12 0.0
Ti1 Ti+4 0.1149 0.5695 0.25 0.34 0.0
B1 B+3 0.1673 0.8753 0.25 1 0.0
O2 O-2 0.2488 0.7505 0.25 1 0.0
Mg2 Mg+2 0.1032 0.1899 0.25 0.83 0.0
O4 O-2 0.0118 0.3842 0.25 1 0.0
O1 O-2 0.0206 0.8653 0.25 1 0.0
Fe2 Fe+3 0.1032 0.1899 0.25 0.08 0.0
